data_7008960
loop_
_publ_author_name
'Xu, Zhiqiang'
'Thompson, Laurence K.'
'Matthews, Craig J.'
'Miller, David O.'
'Goeta, Andr\'es E.'
'Wilson, Claire'
'Howard, Judith A. K.'
'Ohba, Masaaki'
'\=Okawa, Hisashi'

_publ_section_title
;
 Dinuclear and tetranuclear copper(II) complexes with bridging (N--N)
 diazine ligands: variable magnetic exchange topologies&#x200A;&#x2020;
;
_journal_issue 1
_journal_name_full 'Journal of the Chemical Society, Dalton Transactions'
_journal_page_first 69
_journal_paper_doi 10.1039/a907390f
_journal_year 2000
_chemical_formula_sum 'C22 H32 Cu2 N8 O13'
_chemical_formula_weight 743.64
_chemical_name_systematic
; 

 ? 

;
_space_group_IT_number 14
_symmetry_cell_setting monoclinic
_symmetry_space_group_name_Hall '-P 2ybc'
_symmetry_space_group_name_H-M 'P 1 21/c 1'
_atom_sites_solution_hydrogens geom
_atom_sites_solution_primary direct
_atom_sites_solution_secondary difmap
_audit_creation_method SHELXL-97
_cell_angle_alpha 90.00
_cell_angle_beta 100.208(3)
_cell_angle_gamma 90.00
_cell_formula_units_Z 4
_cell_length_a 17.226(3)
_cell_length_b 12.260(2)
_cell_length_c 14.795(3)
_cell_measurement_reflns_used 500
_cell_measurement_temperature 293(2)
_cell_measurement_theta_max 24.94
_cell_measurement_theta_min 13.73
_cell_volume 3075.1(10)
_computing_cell_refinement 'SMART-NT V5.0 (Bruker, 1998)'
_computing_data_collection 'SMART-NT V5.0 (Bruker, 1998)'
_computing_data_reduction 'SAINT-NT V5.0 (Bruker, 1998)'
_computing_molecular_graphics 'SHELXTL V5.1 (Bruker, 1998)'
_computing_structure_refinement 'SHELXL-97 (Sheldrick, 1997)'
_computing_structure_solution 'SHELXS-97 (Sheldrick, 1990)'
_diffrn_ambient_temperature 293(2)
_diffrn_measured_fraction_theta_full 0.999
_diffrn_measured_fraction_theta_max 0.999
_diffrn_measurement_device_type 'Bruker SMART-CCD'
_diffrn_measurement_method /w
_diffrn_radiation_monochromator graphite
_diffrn_radiation_source 'fine-focus sealed tube'
_diffrn_radiation_type MoK\a
_diffrn_radiation_wavelength 0.71073
_diffrn_reflns_av_R_equivalents 0.0256
_diffrn_reflns_av_sigmaI/netI 0.0209
_diffrn_reflns_limit_h_max 22
_diffrn_reflns_limit_h_min -22
_diffrn_reflns_limit_k_max 15
_diffrn_reflns_limit_k_min -15
_diffrn_reflns_limit_l_max 19
_diffrn_reflns_limit_l_min -19
_diffrn_reflns_number 31674
_diffrn_reflns_theta_full 27.49
_diffrn_reflns_theta_max 27.49
_diffrn_reflns_theta_min 1.20
_diffrn_standards_decay_% 0
_exptl_absorpt_coefficient_mu 1.458
_exptl_absorpt_correction_T_max 0.694
_exptl_absorpt_correction_T_min 0.545
_exptl_absorpt_correction_type multi-scan
_exptl_absorpt_process_details 'SADABS (Sheldrick, 1996)'
_exptl_crystal_colour 'dark green'
_exptl_crystal_density_diffrn 1.606
_exptl_crystal_density_meas ?
_exptl_crystal_density_method .
_exptl_crystal_description 'rectangular prism'
_exptl_crystal_F_000 1528
_exptl_crystal_size_max 0.42
_exptl_crystal_size_mid 0.34
_exptl_crystal_size_min 0.30
_refine_diff_density_max 0.355
_refine_diff_density_min -0.460
_refine_diff_density_rms 0.064
_refine_ls_extinction_method none
_refine_ls_goodness_of_fit_ref 1.084
_refine_ls_hydrogen_treatment mixed
_refine_ls_matrix_type full
_refine_ls_number_parameters 472
_refine_ls_number_reflns 7039
_refine_ls_number_restraints 0
_refine_ls_restrained_S_all 1.084
_refine_ls_R_factor_all 0.0353
_refine_ls_R_factor_gt 0.0263
_refine_ls_shift/su_max 0.002
_refine_ls_shift/su_mean 0.000
_refine_ls_structure_factor_coef Fsqd
_refine_ls_weighting_details 'calc w=1/[\s^2^(Fo^2^)+(0.0258P)^2^+2.4486P] where P=(Fo^2^+2Fc^2^)/3'
_refine_ls_weighting_scheme calc
_refine_ls_wR_factor_gt 0.0620
_refine_ls_wR_factor_ref 0.0667
_reflns_number_gt 6042
_reflns_number_total 7039
_reflns_threshold_expression >2sigma(I)
_cod_data_source_file a907390f.txt
_cod_data_source_block x549
_cod_depositor_comments
;
The following automatic conversions were performed:
'_symmetry_cell_setting' value 'Monoclinic' changed to 'monoclinic'
according to '/home/saulius/struct/CIF-dictionaries/cif_core.dic'
dictionary named 'cif_core.dic' version 2.4.1 from 2010-06-29.

Automatic conversion script
Id: cif_fix_enum 1527 2010-12-29 10:47:43Z saulius 
;
_cod_original_sg_symbol_H-M 'P 2(1)/c'
_cod_database_code 7008960

loop_
_symmetry_equiv_pos_as_xyz
'x, y, z'
'-x, y+1/2, -z+1/2'
'-x, -y, -z'
'x, -y-1/2, z-1/2'

loop_
_atom_site_label
_atom_site_type_symbol
_atom_site_fract_x
_atom_site_fract_y
_atom_site_fract_z
_atom_site_U_iso_or_equiv
_atom_site_adp_type
_atom_site_occupancy
_atom_site_symmetry_multiplicity
_atom_site_calc_flag
_atom_site_refinement_flags
_atom_site_disorder_assembly
_atom_site_disorder_group
Cu1 Cu 0.357994(12) 0.948524(17) 0.196854(13) 0.01415(6) Uani 1 1 d . . .
Cu2 Cu 0.181953(12) 1.042779(17) 0.360720(14) 0.01556(6) Uani 1 1 d . . .
N1 N 0.46247(8) 0.93420(11) 0.28069(10) 0.0143(3) Uani 1 1 d . . .
N2 N 0.36232(10) 0.87587(13) 0.46985(10) 0.0171(3) Uani 1 1 d . . .
H21N H 0.3976(14) 0.865(2) 0.5107(17) 0.028(6) Uiso 1 1 d . . .
H22N H 0.3161(14) 0.8684(19) 0.4787(15) 0.025(6) Uiso 1 1 d . . .
N3 N 0.32268(8) 0.91778(12) 0.31433(9) 0.0135(3) Uani 1 1 d . . .
N4 N 0.24415(8) 0.91538(12) 0.32878(9) 0.0134(3) Uani 1 1 d . . .
N5 N 0.23282(10) 0.74470(13) 0.25642(11) 0.0189(3) Uani 1 1 d . . .
H51N H 0.2036(15) 0.702(2) 0.2247(17) 0.034(7) Uiso 1 1 d . . .
H52N H 0.2789(15) 0.7469(19) 0.2446(16) 0.028(6) Uiso 1 1 d . . .
N6 N 0.09663(9) 0.92819(13) 0.33692(10) 0.0185(3) Uani 1 1 d . . .
N7 N 0.19262(9) 0.93975(13) 0.57690(11) 0.0213(3) Uani 1 1 d . . .
N8 N 0.45033(9) 0.69594(12) 0.19327(10) 0.0172(3) Uani 1 1 d . . .
O1 O 0.40568(7) 0.94638(11) 0.08942(8) 0.0202(3) Uani 1 1 d . . .
O2 O 0.25177(7) 0.94327(10) 0.12794(8) 0.0185(3) Uani 1 1 d . . .
O3 O 0.35232(9) 1.13921(11) 0.22070(10) 0.0213(3) Uani 1 1 d . . .
H31W H 0.3961(16) 1.154(2) 0.2273(17) 0.034(7) Uiso 1 1 d . . .
H32W H 0.3390(16) 1.144(2) 0.271(2) 0.043(8) Uiso 1 1 d . . .
O4 O 0.27013(7) 1.14443(10) 0.37762(8) 0.0184(3) Uani 1 1 d . . .
O5 O 0.10835(7) 1.14606(11) 0.39440(9) 0.0217(3) Uani 1 1 d . . .
O6 O 0.15222(8) 1.09022(13) 0.19806(10) 0.0235(3) Uani 1 1 d . . .
H61W H 0.1689(17) 1.147(3) 0.186(2) 0.048(9) Uiso 1 1 d . . .
H62W H 0.1771(16) 1.047(2) 0.1759(18) 0.037(7) Uiso 1 1 d . . .
O7 O 0.22473(10) 1.21066(14) 0.67336(12) 0.0337(4) Uani 1 1 d . . .
H71W H 0.2648(17) 1.239(2) 0.6719(18) 0.039(8) Uiso 1 1 d . . .
H72W H 0.2177(17) 1.167(3) 0.630(2) 0.050(8) Uiso 1 1 d . . .
O8 O 0.15976(10) 0.93787(13) 0.64604(11) 0.0386(4) Uani 1 1 d . . .
O9 O 0.21023(9) 1.02986(11) 0.54502(10) 0.0282(3) Uani 1 1 d . . .
O10 O 0.20816(9) 0.85352(12) 0.53972(10) 0.0319(3) Uani 1 1 d . . .
O11 O 0.37797(8) 0.71416(12) 0.17909(10) 0.0275(3) Uani 1 1 d . . .
O12 O 0.48949(8) 0.69422(11) 0.27288(8) 0.0222(3) Uani 1 1 d . . .
O13 O 0.48474(8) 0.67860(12) 0.12645(9) 0.0260(3) Uani 1 1 d . . .
C1 C 0.53286(10) 0.94441(14) 0.25581(12) 0.0173(3) Uani 1 1 d . . .
H11 H 0.5351 0.9596 0.1947 0.015(5) Uiso 1 1 calc R . .
C2 C 0.60294(10) 0.93314(15) 0.31789(13) 0.0191(4) Uani 1 1 d . . .
H21 H 0.6513 0.9423 0.2991 0.026(6) Uiso 1 1 calc R . .
C3 C 0.59958(10) 0.90812(15) 0.40820(12) 0.0187(3) Uani 1 1 d . . .
H31 H 0.6457 0.8997 0.4510 0.026(6) Uiso 1 1 calc R . .
C4 C 0.52619(10) 0.89562(14) 0.43429(12) 0.0168(3) Uani 1 1 d . . .
H41 H 0.5225 0.8781 0.4945 0.016(5) Uiso 1 1 calc R . .
C5 C 0.45909(10) 0.90976(13) 0.36900(11) 0.0133(3) Uani 1 1 d . . .
C6 C 0.37679(10) 0.90040(13) 0.38710(11) 0.0128(3) Uani 1 1 d . . .
C7 C 0.20381(10) 0.83014(14) 0.29422(11) 0.0141(3) Uani 1 1 d . . .
C8 C 0.11899(10) 0.83347(14) 0.30289(11) 0.0161(3) Uani 1 1 d . . .
C9 C 0.06723(11) 0.74784(16) 0.27939(13) 0.0227(4) Uani 1 1 d . . .
H91 H 0.0840 0.6834 0.2557 0.027(6) Uiso 1 1 calc R . .
C10 C -0.01058(12) 0.76009(19) 0.29191(15) 0.0303(5) Uani 1 1 d . . .
H101 H -0.0465 0.7034 0.2777 0.038(7) Uiso 1 1 calc R . .
C11 C -0.03355(12) 0.85764(19) 0.32566(16) 0.0324(5) Uani 1 1 d . . .
H111 H -0.0854 0.8679 0.3335 0.046(7) Uiso 1 1 calc R . .
C12 C 0.02164(11) 0.94013(17) 0.34777(15) 0.0268(4) Uani 1 1 d . . .
H121 H 0.0061 1.0056 0.3708 0.031(6) Uiso 1 1 calc R . .
C13 C 0.42311(13) 0.89210(18) -0.05753(13) 0.0289(4) Uani 1 1 d . . .
H131 H 0.4557 0.9548 -0.0617 0.036(7) Uiso 1 1 calc R . .
H132 H 0.3915 0.8777 -0.1165 0.037(7) Uiso 1 1 calc R . .
H133 H 0.4559 0.8300 -0.0383 0.056(9) Uiso 1 1 calc R . .
C14 C 0.37036(12) 0.91361(15) 0.01116(12) 0.0201(4) Uani 1 1 d . . .
C15 C 0.28903(12) 0.89717(15) -0.01397(12) 0.0223(4) Uani 1 1 d . . .
H151 H 0.2702 0.8733 -0.0735 0.024(6) Uiso 1 1 calc R . .
C16 C 0.23420(11) 0.91392(14) 0.04337(12) 0.0188(3) Uani 1 1 d . . .
C17 C 0.14791(12) 0.89595(18) 0.00804(14) 0.0281(4) Uani 1 1 d . . .
H171 H 0.1177 0.9488 0.0348 0.055(8) Uiso 1 1 calc R . .
H172 H 0.1334 0.8239 0.0243 0.067(10) Uiso 1 1 calc R . .
H173 H 0.1375 0.9037 -0.0576 0.070(10) Uiso 1 1 calc R . .
C18 C 0.34051(13) 1.30898(17) 0.41764(17) 0.0320(5) Uani 1 1 d . . .
H181 H 0.3824 1.2649 0.4025 0.067(10) Uiso 1 1 calc R . .
H182 H 0.3550 1.3354 0.4794 0.091(12) Uiso 1 1 calc R . .
H183 H 0.3313 1.3697 0.3761 0.096(13) Uiso 1 1 calc R . .
C19 C 0.26648(11) 1.24145(15) 0.40968(13) 0.0213(4) Uani 1 1 d . . .
C20 C 0.20044(12) 1.28806(16) 0.43692(15) 0.0279(4) Uani 1 1 d . . .
H201 H 0.2065 1.3571 0.4633 0.036(6) Uiso 1 1 calc R . .
C21 C 0.12616(11) 1.24007(16) 0.42795(13) 0.0229(4) Uani 1 1 d . . .
C22 C 0.05968(13) 1.30230(19) 0.45830(17) 0.0354(5) Uani 1 1 d . . .
H221 H 0.0175 1.2530 0.4640 0.064(9) Uiso 1 1 calc R . .
H222 H 0.0408 1.3573 0.4136 0.068(10) Uiso 1 1 calc R . .
H223 H 0.0785 1.3362 0.5166 0.056(8) Uiso 1 1 calc R . .

loop_
_atom_site_aniso_label
_atom_site_aniso_U_11
_atom_site_aniso_U_22
_atom_site_aniso_U_33
_atom_site_aniso_U_23
_atom_site_aniso_U_13
_atom_site_aniso_U_12
Cu1 0.01221(10) 0.01842(11) 0.01208(10) 0.00080(8) 0.00288(7) 0.00107(8)
Cu2 0.01213(10) 0.01377(10) 0.02148(11) -0.00196(8) 0.00490(8) 0.00046(8)
N1 0.0145(7) 0.0132(7) 0.0157(7) -0.0004(5) 0.0045(5) 0.0006(5)
N2 0.0132(7) 0.0246(8) 0.0138(7) 0.0013(6) 0.0031(6) -0.0002(6)
N3 0.0104(6) 0.0158(7) 0.0148(6) -0.0003(5) 0.0036(5) 0.0000(5)
N4 0.0097(6) 0.0164(7) 0.0147(6) -0.0005(5) 0.0035(5) -0.0002(5)
N5 0.0169(8) 0.0172(8) 0.0235(8) -0.0053(6) 0.0064(6) -0.0022(6)
N6 0.0141(7) 0.0191(7) 0.0230(7) -0.0005(6) 0.0054(6) -0.0008(6)
N7 0.0195(8) 0.0216(8) 0.0232(8) 0.0041(6) 0.0054(6) 0.0029(6)
N8 0.0188(7) 0.0147(7) 0.0194(7) -0.0022(6) 0.0068(6) -0.0010(6)
O1 0.0207(6) 0.0249(7) 0.0159(6) -0.0006(5) 0.0060(5) -0.0019(5)
O2 0.0161(6) 0.0232(7) 0.0156(6) -0.0011(5) 0.0015(5) 0.0014(5)
O3 0.0183(7) 0.0203(7) 0.0255(7) 0.0010(5) 0.0042(6) 0.0001(5)
O4 0.0164(6) 0.0159(6) 0.0235(6) -0.0015(5) 0.0053(5) -0.0010(5)
O5 0.0178(6) 0.0200(6) 0.0277(7) -0.0039(5) 0.0054(5) 0.0031(5)
O6 0.0230(7) 0.0221(7) 0.0268(7) 0.0017(6) 0.0082(6) 0.0058(6)
O7 0.0242(8) 0.0315(8) 0.0475(10) -0.0143(7) 0.0121(7) -0.0070(7)
O8 0.0523(10) 0.0338(9) 0.0378(9) 0.0143(7) 0.0298(8) 0.0174(7)
O9 0.0354(8) 0.0206(7) 0.0293(7) 0.0051(6) 0.0078(6) -0.0042(6)
O10 0.0396(9) 0.0212(7) 0.0386(8) -0.0026(6) 0.0168(7) 0.0001(6)
O11 0.0146(6) 0.0350(8) 0.0341(8) -0.0043(6) 0.0071(6) 0.0037(6)
O12 0.0295(7) 0.0220(7) 0.0147(6) -0.0016(5) 0.0033(5) 0.0019(5)
O13 0.0213(7) 0.0409(8) 0.0176(6) -0.0053(6) 0.0081(5) 0.0010(6)
C1 0.0166(8) 0.0182(9) 0.0184(8) 0.0020(7) 0.0064(7) 0.0002(7)
C2 0.0131(8) 0.0199(9) 0.0256(9) 0.0013(7) 0.0075(7) -0.0001(7)
C3 0.0122(8) 0.0209(9) 0.0219(9) -0.0002(7) 0.0000(7) 0.0012(7)
C4 0.0166(8) 0.0191(8) 0.0149(8) 0.0005(6) 0.0033(6) -0.0003(7)
C5 0.0130(8) 0.0113(7) 0.0163(8) -0.0014(6) 0.0041(6) -0.0008(6)
C6 0.0134(8) 0.0104(7) 0.0150(7) -0.0017(6) 0.0032(6) -0.0003(6)
C7 0.0138(8) 0.0155(8) 0.0132(7) 0.0024(6) 0.0030(6) 0.0005(6)
C8 0.0132(8) 0.0185(8) 0.0167(8) 0.0011(6) 0.0030(6) -0.0006(7)
C9 0.0205(9) 0.0235(9) 0.0251(9) -0.0048(8) 0.0067(7) -0.0064(7)
C10 0.0191(9) 0.0368(12) 0.0357(11) -0.0069(9) 0.0071(8) -0.0139(9)
C11 0.0155(9) 0.0391(12) 0.0449(12) -0.0053(10) 0.0119(9) -0.0056(8)
C12 0.0175(9) 0.0280(10) 0.0374(11) -0.0029(8) 0.0116(8) 0.0006(8)
C13 0.0381(12) 0.0308(11) 0.0219(9) -0.0062(8) 0.0160(9) -0.0097(9)
C14 0.0306(10) 0.0150(8) 0.0163(8) 0.0025(7) 0.0084(7) -0.0010(7)
C15 0.0292(10) 0.0222(9) 0.0153(8) -0.0021(7) 0.0029(7) -0.0008(8)
C16 0.0223(9) 0.0135(8) 0.0188(8) 0.0010(6) -0.0018(7) 0.0006(7)
C17 0.0225(10) 0.0305(11) 0.0286(10) -0.0047(8) -0.0032(8) 0.0014(8)
C18 0.0283(11) 0.0207(10) 0.0486(13) -0.0076(9) 0.0111(10) -0.0063(8)
C19 0.0247(9) 0.0173(9) 0.0219(9) -0.0006(7) 0.0044(7) -0.0011(7)
C20 0.0293(10) 0.0184(9) 0.0373(11) -0.0099(8) 0.0098(9) -0.0001(8)
C21 0.0241(9) 0.0219(9) 0.0232(9) -0.0026(7) 0.0052(7) 0.0055(8)
C22 0.0297(11) 0.0336(12) 0.0448(13) -0.0141(10) 0.0114(10) 0.0056(9)

loop_
_atom_type_symbol
_atom_type_description
_atom_type_scat_dispersion_real
_atom_type_scat_dispersion_imag
_atom_type_scat_source
C C 0.0033 0.0016 'International Tables Vol C Tables 4.2.6.8 and 6.1.1.4'
H H 0.0000 0.0000 'International Tables Vol C Tables 4.2.6.8 and 6.1.1.4'
N N 0.0061 0.0033 'International Tables Vol C Tables 4.2.6.8 and 6.1.1.4'
O O 0.0106 0.0060 'International Tables Vol C Tables 4.2.6.8 and 6.1.1.4'
Cu Cu 0.3201 1.2651 'International Tables Vol C Tables 4.2.6.8 and 6.1.1.4'

loop_
_geom_angle_atom_site_label_1
_geom_angle_atom_site_label_2
_geom_angle_atom_site_label_3
_geom_angle
_geom_angle_site_symmetry_1
_geom_angle_site_symmetry_3
_geom_angle_publ_flag
O1 Cu1 O2 93.84(5) . . ?
O1 Cu1 N3 166.31(6) . . ?
O2 Cu1 N3 92.72(6) . . ?
O1 Cu1 N1 92.42(6) . . ?
O2 Cu1 N1 170.58(5) . . ?
N3 Cu1 N1 79.73(6) . . ?
O1 Cu1 O3 99.92(5) . . ?
O2 Cu1 O3 92.94(5) . . ?
N3 Cu1 O3 91.72(6) . . ?
N1 Cu1 O3 92.89(5) . . ?
O5 Cu2 O4 94.63(6) . . ?
O5 Cu2 N4 169.75(6) . . ?
O4 Cu2 N4 95.28(5) . . ?
O5 Cu2 N6 90.59(6) . . ?
O4 Cu2 N6 174.62(6) . . ?
N4 Cu2 N6 79.57(6) . . ?
C1 N1 C5 118.98(15) . . ?
C1 N1 Cu1 125.55(12) . . ?
C5 N1 Cu1 115.45(11) . . ?
C6 N2 H21N 120.0(17) . . ?
C6 N2 H22N 120.7(15) . . ?
H21N N2 H22N 119(2) . . ?
C6 N3 N4 115.77(13) . . ?
C6 N3 Cu1 117.93(11) . . ?
N4 N3 Cu1 126.27(10) . . ?
C7 N4 N3 114.58(13) . . ?
C7 N4 Cu2 116.57(11) . . ?
N3 N4 Cu2 126.16(11) . . ?
C7 N5 H51N 120.5(18) . . ?
C7 N5 H52N 120.1(16) . . ?
H51N N5 H52N 114(2) . . ?
C12 N6 C8 119.00(16) . . ?
C12 N6 Cu2 126.28(13) . . ?
C8 N6 Cu2 114.65(11) . . ?
O10 N7 O8 120.62(16) . . ?
O10 N7 O9 119.69(15) . . ?
O8 N7 O9 119.68(16) . . ?
O11 N8 O12 121.22(14) . . ?
O11 N8 O13 119.63(15) . . ?
O12 N8 O13 119.16(15) . . ?
C14 O1 Cu1 123.57(12) . . ?
C16 O2 Cu1 124.11(12) . . ?
Cu1 O3 H31W 101(2) . . ?
Cu1 O3 H32W 103(2) . . ?
H31W O3 H32W 107(3) . . ?
C19 O4 Cu2 123.47(12) . . ?
C21 O5 Cu2 125.09(12) . . ?
H61W O6 H62W 104(3) . . ?
H71W O7 H72W 106(3) . . ?
N1 C1 C2 122.31(16) . . ?
N1 C1 H11 118.8 . . ?
C2 C1 H11 118.8 . . ?
C3 C2 C1 118.76(16) . . ?
C3 C2 H21 120.6 . . ?
C1 C2 H21 120.6 . . ?
C2 C3 C4 119.18(16) . . ?
C2 C3 H31 120.4 . . ?
C4 C3 H31 120.4 . . ?
C5 C4 C3 118.73(16) . . ?
C5 C4 H41 120.6 . . ?
C3 C4 H41 120.6 . . ?
N1 C5 C4 122.03(15) . . ?
N1 C5 C6 113.29(14) . . ?
C4 C5 C6 124.69(15) . . ?
N3 C6 N2 124.92(16) . . ?
N3 C6 C5 113.57(14) . . ?
N2 C6 C5 121.51(15) . . ?
N4 C7 N5 125.61(16) . . ?
N4 C7 C8 113.93(15) . . ?
N5 C7 C8 120.43(16) . . ?
N6 C8 C9 122.27(16) . . ?
N6 C8 C7 113.90(15) . . ?
C9 C8 C7 123.83(16) . . ?
C8 C9 C10 118.55(18) . . ?
C8 C9 H91 120.7 . . ?
C10 C9 H91 120.7 . . ?
C11 C10 C9 119.05(18) . . ?
C11 C10 H101 120.5 . . ?
C9 C10 H101 120.5 . . ?
C10 C11 C12 119.25(18) . . ?
C10 C11 H111 120.4 . . ?
C12 C11 H111 120.4 . . ?
N6 C12 C11 121.88(19) . . ?
N6 C12 H121 119.1 . . ?
C11 C12 H121 119.1 . . ?
C14 C13 H131 109.5 . . ?
C14 C13 H132 109.5 . . ?
H131 C13 H132 109.5 . . ?
C14 C13 H133 109.5 . . ?
H131 C13 H133 109.5 . . ?
H132 C13 H133 109.5 . . ?
O1 C14 C15 125.56(16) . . ?
O1 C14 C13 114.95(17) . . ?
C15 C14 C13 119.50(17) . . ?
C16 C15 C14 124.92(17) . . ?
C16 C15 H151 117.5 . . ?
C14 C15 H151 117.5 . . ?
O2 C16 C15 124.50(17) . . ?
O2 C16 C17 115.31(16) . . ?
C15 C16 C17 120.18(16) . . ?
C16 C17 H171 109.5 . . ?
C16 C17 H172 109.5 . . ?
H171 C17 H172 109.5 . . ?
C16 C17 H173 109.5 . . ?
H171 C17 H173 109.5 . . ?
H172 C17 H173 109.5 . . ?
C19 C18 H181 109.5 . . ?
C19 C18 H182 109.5 . . ?
H181 C18 H182 109.5 . . ?
C19 C18 H183 109.5 . . ?
H181 C18 H183 109.5 . . ?
H182 C18 H183 109.5 . . ?
O4 C19 C20 125.53(17) . . ?
O4 C19 C18 116.15(16) . . ?
C20 C19 C18 118.32(17) . . ?
C21 C20 C19 125.58(18) . . ?
C21 C20 H201 117.2 . . ?
C19 C20 H201 117.2 . . ?
O5 C21 C20 125.06(17) . . ?
O5 C21 C22 115.55(17) . . ?
C20 C21 C22 119.39(18) . . ?
C21 C22 H221 109.5 . . ?
C21 C22 H222 109.5 . . ?
H221 C22 H222 109.5 . . ?
C21 C22 H223 109.5 . . ?
H221 C22 H223 109.5 . . ?
H222 C22 H223 109.5 . . ?

loop_
_geom_bond_atom_site_label_1
_geom_bond_atom_site_label_2
_geom_bond_distance
_geom_bond_site_symmetry_2
_geom_bond_publ_flag
Cu1 O1 1.9144(12) . ?
Cu1 O2 1.9315(13) . ?
Cu1 N3 1.9769(14) . ?
Cu1 N1 2.0043(15) . ?
Cu1 O3 2.3688(14) . ?
Cu2 O5 1.9191(13) . ?
Cu2 O4 1.9463(13) . ?
Cu2 N4 1.9975(14) . ?
Cu2 N6 2.0185(15) . ?
N1 C1 1.334(2) . ?
N1 C5 1.352(2) . ?
N2 C6 1.327(2) . ?
N2 H21N 0.79(3) . ?
N2 H22N 0.83(2) . ?
N3 C6 1.311(2) . ?
N3 N4 1.4068(19) . ?
N4 C7 1.308(2) . ?
N5 C7 1.326(2) . ?
N5 H51N 0.81(3) . ?
N5 H52N 0.84(2) . ?
N6 C12 1.338(2) . ?
N6 C8 1.349(2) . ?
N7 O10 1.243(2) . ?
N7 O8 1.254(2) . ?
N7 O9 1.259(2) . ?
N8 O11 1.247(2) . ?
N8 O12 1.2494(19) . ?
N8 O13 1.2576(19) . ?
O1 C14 1.274(2) . ?
O2 C16 1.285(2) . ?
O3 H31W 0.76(3) . ?
O3 H32W 0.82(3) . ?
O4 C19 1.286(2) . ?
O5 C21 1.271(2) . ?
O6 H61W 0.78(3) . ?
O6 H62W 0.78(3) . ?
O7 H71W 0.78(3) . ?
O7 H72W 0.84(3) . ?
C1 C2 1.388(3) . ?
C1 H11 0.9300 . ?
C2 C3 1.382(3) . ?
C2 H21 0.9300 . ?
C3 C4 1.394(2) . ?
C3 H31 0.9300 . ?
C4 C5 1.380(2) . ?
C4 H41 0.9300 . ?
C5 C6 1.493(2) . ?
C7 C8 1.490(2) . ?
C8 C9 1.381(2) . ?
C9 C10 1.393(3) . ?
C9 H91 0.9300 . ?
C10 C11 1.381(3) . ?
C10 H101 0.9300 . ?
C11 C12 1.387(3) . ?
C11 H111 0.9300 . ?
C12 H121 0.9300 . ?
C13 C14 1.502(3) . ?
C13 H131 0.9600 . ?
C13 H132 0.9600 . ?
C13 H133 0.9600 . ?
C14 C15 1.399(3) . ?
C15 C16 1.392(3) . ?
C15 H151 0.9300 . ?
C16 C17 1.502(3) . ?
C17 H171 0.9600 . ?
C17 H172 0.9600 . ?
C17 H173 0.9600 . ?
C18 C19 1.508(3) . ?
C18 H181 0.9600 . ?
C18 H182 0.9600 . ?
C18 H183 0.9600 . ?
C19 C20 1.395(3) . ?
C20 C21 1.393(3) . ?
C20 H201 0.9300 . ?
C21 C22 1.509(3) . ?
C22 H221 0.9600 . ?
C22 H222 0.9600 . ?
C22 H223 0.9600 . ?

loop_
_geom_torsion_atom_site_label_1
_geom_torsion_atom_site_label_2
_geom_torsion_atom_site_label_3
_geom_torsion_atom_site_label_4
_geom_torsion
_geom_torsion_site_symmetry_1
_geom_torsion_site_symmetry_2
_geom_torsion_site_symmetry_3
_geom_torsion_site_symmetry_4
_geom_torsion_publ_flag
O1 Cu1 N1 C1 11.29(14) . . . . ?
O2 Cu1 N1 C1 143.0(3) . . . . ?
N3 Cu1 N1 C1 180.00(15) . . . . ?
O3 Cu1 N1 C1 -88.78(14) . . . . ?
O1 Cu1 N1 C5 -167.19(12) . . . . ?
O2 Cu1 N1 C5 -35.5(4) . . . . ?
N3 Cu1 N1 C5 1.52(12) . . . . ?
O3 Cu1 N1 C5 92.74(12) . . . . ?
O1 Cu1 N3 C6 54.1(3) . . . . ?
O2 Cu1 N3 C6 172.67(13) . . . . ?
N1 Cu1 N3 C6 -1.67(12) . . . . ?
O3 Cu1 N3 C6 -94.30(13) . . . . ?
O1 Cu1 N3 N4 -127.7(2) . . . . ?
O2 Cu1 N3 N4 -9.14(13) . . . . ?
N1 Cu1 N3 N4 176.52(14) . . . . ?
O3 Cu1 N3 N4 83.89(13) . . . . ?
C6 N3 N4 C7 -108.63(17) . . . . ?
Cu1 N3 N4 C7 73.15(17) . . . . ?
C6 N3 N4 Cu2 90.75(16) . . . . ?
Cu1 N3 N4 Cu2 -87.47(14) . . . . ?
O5 Cu2 N4 C7 27.6(4) . . . . ?
O4 Cu2 N4 C7 -167.40(12) . . . . ?
N6 Cu2 N4 C7 11.04(12) . . . . ?
O5 Cu2 N4 N3 -172.1(3) . . . . ?
O4 Cu2 N4 N3 -7.12(13) . . . . ?
N6 Cu2 N4 N3 171.32(13) . . . . ?
O5 Cu2 N6 C12 -1.14(17) . . . . ?
O4 Cu2 N6 C12 -167.2(6) . . . . ?
N4 Cu2 N6 C12 175.95(17) . . . . ?
O5 Cu2 N6 C8 175.64(13) . . . . ?
O4 Cu2 N6 C8 9.5(7) . . . . ?
N4 Cu2 N6 C8 -7.27(12) . . . . ?
O2 Cu1 O1 C14 -19.71(15) . . . . ?
N3 Cu1 O1 C14 98.8(3) . . . . ?
N1 Cu1 O1 C14 153.26(14) . . . . ?
O3 Cu1 O1 C14 -113.37(14) . . . . ?
O1 Cu1 O2 C16 17.48(14) . . . . ?
N3 Cu1 O2 C16 -150.49(14) . . . . ?
N1 Cu1 O2 C16 -114.1(3) . . . . ?
O3 Cu1 O2 C16 117.64(14) . . . . ?
O5 Cu2 O4 C19 5.17(14) . . . . ?
N4 Cu2 O4 C19 -172.18(14) . . . . ?
N6 Cu2 O4 C19 171.2(6) . . . . ?
O4 Cu2 O5 C21 -8.70(15) . . . . ?
N4 Cu2 O5 C21 156.3(3) . . . . ?
N6 Cu2 O5 C21 172.59(15) . . . . ?
C5 N1 C1 C2 -1.4(3) . . . . ?
Cu1 N1 C1 C2 -179.86(13) . . . . ?
N1 C1 C2 C3 1.4(3) . . . . ?
C1 C2 C3 C4 -0.4(3) . . . . ?
C2 C3 C4 C5 -0.6(3) . . . . ?
C1 N1 C5 C4 0.4(2) . . . . ?
Cu1 N1 C5 C4 178.94(13) . . . . ?
C1 N1 C5 C6 -179.78(14) . . . . ?
Cu1 N1 C5 C6 -1.19(18) . . . . ?
C3 C4 C5 N1 0.7(3) . . . . ?
C3 C4 C5 C6 -179.18(16) . . . . ?
N4 N3 C6 N2 3.6(2) . . . . ?
Cu1 N3 C6 N2 -178.04(13) . . . . ?
N4 N3 C6 C5 -176.90(13) . . . . ?
Cu1 N3 C6 C5 1.48(18) . . . . ?
N1 C5 C6 N3 -0.2(2) . . . . ?
C4 C5 C6 N3 179.71(16) . . . . ?
N1 C5 C6 N2 179.38(15) . . . . ?
C4 C5 C6 N2 -0.8(3) . . . . ?
N3 N4 C7 N5 6.9(2) . . . . ?
Cu2 N4 C7 N5 169.47(14) . . . . ?
N3 N4 C7 C8 -174.94(13) . . . . ?
Cu2 N4 C7 C8 -12.37(18) . . . . ?
C12 N6 C8 C9 -0.5(3) . . . . ?
Cu2 N6 C8 C9 -177.50(14) . . . . ?
C12 N6 C8 C7 -179.90(16) . . . . ?
Cu2 N6 C8 C7 3.07(18) . . . . ?
N4 C7 C8 N6 6.0(2) . . . . ?
N5 C7 C8 N6 -175.78(16) . . . . ?
N4 C7 C8 C9 -173.46(17) . . . . ?
N5 C7 C8 C9 4.8(3) . . . . ?
N6 C8 C9 C10 -0.3(3) . . . . ?
C7 C8 C9 C10 179.03(17) . . . . ?
C8 C9 C10 C11 1.1(3) . . . . ?
C9 C10 C11 C12 -1.1(3) . . . . ?
C8 N6 C12 C11 0.5(3) . . . . ?
Cu2 N6 C12 C11 177.12(16) . . . . ?
C10 C11 C12 N6 0.3(3) . . . . ?
Cu1 O1 C14 C15 14.6(3) . . . . ?
Cu1 O1 C14 C13 -165.44(13) . . . . ?
O1 C14 C15 C16 -0.2(3) . . . . ?
C13 C14 C15 C16 179.83(18) . . . . ?
Cu1 O2 C16 C15 -9.7(2) . . . . ?
Cu1 O2 C16 C17 169.27(12) . . . . ?
C14 C15 C16 O2 -2.4(3) . . . . ?
C14 C15 C16 C17 178.60(18) . . . . ?
Cu2 O4 C19 C20 0.1(3) . . . . ?
Cu2 O4 C19 C18 -179.74(13) . . . . ?
O4 C19 C20 C21 -4.7(3) . . . . ?
C18 C19 C20 C21 175.1(2) . . . . ?
Cu2 O5 C21 C20 7.1(3) . . . . ?
Cu2 O5 C21 C22 -173.85(14) . . . . ?
C19 C20 C21 O5 0.8(3) . . . . ?
C19 C20 C21 C22 -178.3(2) . . . . ?
